data_7251959
loop_
_publ_author_name
'Zhang, Chen-Ran'
'Xiao, Ming'
'Ding, Qun-Shan'
'Li, Linke'
'Zhao, Xueli'
'Zang, Shuang-Quan'

_publ_section_title
;
 Multi-Stimuli Chromic Responses (Light/Electro/Amino-) in Zn/Cd-Extended
 Viologen Materials toward Information Encryption
;
_journal_name_full CrystEngComm
_journal_paper_doi 10.1039/D6CE00124F
_journal_year 2026
_chemical_formula_moiety 'C43 H30 Cd N2 O10 S'
_chemical_formula_sum 'C43 H30 Cd N2 O10 S'
_chemical_formula_weight 879.15
_space_group_crystal_system triclinic
_space_group_IT_number 2
_space_group_name_Hall '-P 1'
_space_group_name_H-M_alt 'P -1'
_atom_sites_solution_hydrogens geom
_atom_sites_solution_primary dual
_audit_creation_date 2025-12-06
_audit_creation_method
;
Olex2 1.5
(compiled 2025.07.13 svn.rb7424aed for OlexSys, GUI svn.r7314)
;
_audit_update_record
;
2025-12-11 deposited with the CCDC.	2026-05-01 downloaded from the CCDC.
;
_cell_angle_alpha 93.4060(10)
_cell_angle_beta 95.0740(10)
_cell_angle_gamma 105.8870(10)
_cell_formula_units_Z 2
_cell_length_a 9.22150(10)
_cell_length_b 13.5848(2)
_cell_length_c 17.1714(3)
_cell_measurement_reflns_used 22488
_cell_measurement_temperature 200.00(10)
_cell_measurement_theta_max 77.7910
_cell_measurement_theta_min 3.3500
_cell_volume 2052.96(5)
_computing_cell_refinement 'CrysAlisPro 1.171.42.92a (Rigaku OD, 2023)'
_computing_data_collection 'CrysAlisPro 1.171.42.92a (Rigaku OD, 2023)'
_computing_data_reduction 'CrysAlisPro 1.171.42.92a (Rigaku OD, 2023)'
_computing_molecular_graphics 'Olex2 1.5 (Dolomanov et al., 2009)'
_computing_publication_material 'Olex2 1.5 (Dolomanov et al., 2009)'
_computing_structure_refinement 'SHELXL 2019/3 (Sheldrick, 2015)'
_computing_structure_solution 'SHELXT 2014/5 (Sheldrick, 2014)'
_diffrn_ambient_environment N~2~
_diffrn_ambient_temperature 200.00(10)
_diffrn_detector 'Hybrid Pixel Array Detector'
_diffrn_detector_area_resol_mean 10.0000
_diffrn_detector_type HyPix
_diffrn_measured_fraction_theta_full 0.997
_diffrn_measured_fraction_theta_max 0.935
_diffrn_measurement_details
;
List of Runs (angles in degrees, time in seconds):

  # Type    Start    End  Width  t~exp~   \w     \q     \k     \f   Frames
#--------------------------------------------------------------------------
  1  \w     82.00 111.00   0.50    0.05    --  106.74-125.00-180.00   58
  2  \w     54.00  80.00   0.50    0.05    --  106.74-125.00-180.00   52
  3  \w     38.00  92.00   0.50    0.05    --  106.74-125.00-150.00  108
  4  \w     63.00 111.00   0.50    0.05    --  106.74-125.00   0.00   96
  5  \w     38.00  71.00   0.50    0.05    --  106.74 -99.00  60.00   66
  6  \w     76.00 105.00   0.50    0.05    --  106.74 -99.00  60.00   58
  7  \w     76.00 101.00   0.50    0.05    --  106.74 -99.00  90.00   50
  8  \w     37.00  62.00   0.50    0.05    --  106.74 -99.00  90.00   50
  9  \w    -21.00  68.00   0.50    0.05    --   45.20 -96.00-139.00  178
 10  \w     61.00  96.00   0.50    0.05    --  106.74 -96.00-139.00   70
 11  \w     53.00 102.00   0.50    0.05    --  106.74 -77.00-120.00   98
 12  \w     38.00  63.00   0.50    0.05    --  106.74 -57.00-180.00   50
 13  \w     37.00  63.00   0.50    0.05    --  106.74 -57.00-150.00   52
 14  \w    -14.00  36.00   0.50    0.05    --   45.20 -38.00 -30.00  100
 15  \w     34.00  59.00   0.50    0.05    --  106.74 -57.00  60.00   50
 16  \w     38.00  63.00   0.50    0.05    --  106.74 -57.00  30.00   50
 17  \w     36.00  62.00   0.50    0.05    --  106.74 -57.00   0.00   52
 18  \w    106.00 161.00   0.50    0.05    --  106.74  19.00 -60.00  110
 19  \w     94.00 150.00   0.50    0.05    --  106.74  19.00-120.00  112
 20  \w     84.00 162.00   0.50    0.05    --  106.74  96.00 -30.00  156
 21  \w     94.00 170.00   0.50    0.05    --  106.74  38.00 120.00  152
 22  \w    -17.00  19.00   0.50    0.05    --  -45.20  19.00-120.00   72
 23  \w    -56.00   9.00   0.50    0.05    --  -45.20  57.00-150.00  130
 24  \w    -29.00  30.00   0.50    0.05    --  -45.20  19.00 -30.00  118
 25  \w   -108.00 -24.00   0.50    0.05    --  -97.00  77.00 150.00  168
 26  \w   -124.00 -66.00   0.50    0.05    --  -97.00 142.00 162.96  116
 27  \w    -58.00 -32.00   0.50    0.05    --  -97.00 142.00 162.96   52
 28  \w    -63.00 -32.00   0.50    0.05    --  -97.00 125.00   0.00   62
 29  \w   -102.00 -74.00   0.50    0.05    --  -97.00  96.00 -30.00   56
 30  \w   -112.00 -72.00   0.50    0.05    --  -97.00 125.00   0.00   80
 31  \w   -112.00 -48.00   0.50    0.05    --  -97.00 125.00 -30.00  128
 32  \w    -69.00   6.00   0.50    0.05    --  -45.20  96.00 -30.00  150
 33  \w   -112.00 -73.00   0.50    0.05    --  -97.00 125.00-150.00   78
 34  \w   -169.00 -87.00   0.50    0.05    --  -97.00 -57.00 -60.00  164
 35  \w   -162.00 -82.00   0.50    0.05    --  -97.00 -57.00 -90.00  160
 36  \w   -104.00 -74.00   0.50    0.05    --  -97.00 -77.00-180.00   60
 37  \w   -164.00-120.00   0.50    0.05    --  -97.00 -77.00-180.00   88
 38  \w   -167.00 -91.00   0.50    0.05    --  -97.00 -99.00-150.00  152
 39  \w   -161.00-117.00   0.50    0.05    --  -97.00 -96.00-139.00   88
;
_diffrn_measurement_device 'four-circle diffractometer'
_diffrn_measurement_device_type 'ROD, Synergy Custom system, HyPix'
_diffrn_measurement_method '\w scans'
_diffrn_orient_matrix_type 'CrysAlisPro convention (1999,Acta A55,543-557)'
_diffrn_orient_matrix_UB_11 0.0876723000
_diffrn_orient_matrix_UB_12 0.1148942000
_diffrn_orient_matrix_UB_13 0.0073920000
_diffrn_orient_matrix_UB_21 0.0421327000
_diffrn_orient_matrix_UB_22 -0.0109272000
_diffrn_orient_matrix_UB_23 -0.0842887000
_diffrn_orient_matrix_UB_31 -0.1451634000
_diffrn_orient_matrix_UB_32 0.0262423000
_diffrn_orient_matrix_UB_33 -0.0318688000
_diffrn_radiation_monochromator mirror
_diffrn_radiation_probe x-ray
_diffrn_radiation_type 'Cu K\a'
_diffrn_radiation_wavelength 1.54184
_diffrn_reflns_av_R_equivalents 0.0519
_diffrn_reflns_av_unetI/netI 0.0329
_diffrn_reflns_Laue_measured_fraction_full 0.997
_diffrn_reflns_Laue_measured_fraction_max 0.935
_diffrn_reflns_limit_h_max 9
_diffrn_reflns_limit_h_min -11
_diffrn_reflns_limit_k_max 16
_diffrn_reflns_limit_k_min -17
_diffrn_reflns_limit_l_max 21
_diffrn_reflns_limit_l_min -21
_diffrn_reflns_number 25235
_diffrn_reflns_point_group_measured_fraction_full 0.997
_diffrn_reflns_point_group_measured_fraction_max 0.935
_diffrn_reflns_theta_full 67.684
_diffrn_reflns_theta_max 78.146
_diffrn_reflns_theta_min 2.593
_diffrn_source 'Rotating-anode X-ray tube'
_diffrn_source_type 'Rigaku (Cu) X-ray Source'
_exptl_absorpt_coefficient_mu 5.235
_exptl_absorpt_correction_T_max 1.00000
_exptl_absorpt_correction_T_min 0.29656
_exptl_absorpt_correction_type multi-scan
_exptl_absorpt_process_details
;
CrysAlisPro 1.171.42.92a (Rigaku Oxford Diffraction, 2023)
Empirical absorption correction using spherical harmonics,
implemented in SCALE3 ABSPACK scaling algorithm.
;
_exptl_crystal_colour 'light yellow'
_exptl_crystal_colour_modifier light
_exptl_crystal_colour_primary yellow
_exptl_crystal_density_diffrn 1.422
_exptl_crystal_description plate
_exptl_crystal_F_000 892
_exptl_crystal_size_max 0.01
_exptl_crystal_size_mid 0.002
_exptl_crystal_size_min 0.002
_refine_diff_density_max 1.632
_refine_diff_density_min -0.989
_refine_diff_density_rms 0.095
_refine_ls_extinction_method none
_refine_ls_goodness_of_fit_ref 1.035
_refine_ls_hydrogen_treatment constr
_refine_ls_matrix_type full
_refine_ls_number_parameters 514
_refine_ls_number_reflns 8226
_refine_ls_number_restraints 0
_refine_ls_restrained_S_all 1.035
_refine_ls_R_factor_all 0.0413
_refine_ls_R_factor_gt 0.0406
_refine_ls_shift/su_max 0.002
_refine_ls_shift/su_mean 0.000
_refine_ls_structure_factor_coef Fsqd
_refine_ls_weighting_details 'w=1/[\s^2^(Fo^2^)+(0.0865P)^2^+1.0526P] where P=(Fo^2^+2Fc^2^)/3'
_refine_ls_weighting_scheme calc
_refine_ls_wR_factor_gt 0.1170
_refine_ls_wR_factor_ref 0.1176
_reflns_Friedel_coverage 0.000
_reflns_number_gt 7988
_reflns_number_total 8226
_reflns_threshold_expression 'I > 2\s(I)'
_cod_data_source_file d6ce00124f2.cif
_cod_data_source_block hy_CCDC1
_cod_database_code 7251959
_shelx_shelxl_version_number 2019/3
_shelx_space_group_comment
;
The symmetry employed for this shelxl refinement is uniquely defined
by the following loop, which should always be used as a source of
symmetry information in preference to the above space-group names.
They are only intended as comments.
;
_shelx_estimated_absorpt_t_max 0.990
_shelx_estimated_absorpt_t_min 0.950
_olex2_refinement_description
;
1. Fixed Uiso
 At 1.2 times of:
  All C(H) groups, All C(H,H) groups
2.a Secondary CH2 refined with riding coordinates:
 C8(H8A,H8B), C31(H31A,H31B)
2.b Aromatic/amide H refined with riding coordinates:
 C3(H3), C4(H4), C6(H6), C7(H7), C9(H9), C10(H10), C12(H12), C13(H13),
 C15(H15), C16(H16), C18(H18), C19(H19), C21(H21), C22(H22), C24(H24), C25(H25),
  C27(H27), C28(H28), C29(H29), C30(H30), C33(H33), C34(H34), C36(H36),
 C37(H37), C42(H42), C43(H43)
;
_smtbx_masks_void_probe_radius 1.2
_smtbx_masks_void_truncation_radius 1.2
_olex2_submission_special_instructions 'No special instructions were received'
_oxdiff_exptl_absorpt_empirical_details
;
Empirical correction (ABSPACK) includes:
- Absorption correction using spherical harmonics
- Frame scaling
;
_oxdiff_exptl_absorpt_empirical_full_max 3.320
_oxdiff_exptl_absorpt_empirical_full_min 0.290

loop_
_space_group_symop_operation_xyz
'x, y, z'
'-x, -y, -z'

loop_
_atom_site_label
_atom_site_type_symbol
_atom_site_fract_x
_atom_site_fract_y
_atom_site_fract_z
_atom_site_U_iso_or_equiv
_atom_site_adp_type
_atom_site_occupancy
_atom_site_site_symmetry_order
_atom_site_calc_flag
_atom_site_refinement_flags_posn
_atom_site_refinement_flags_adp
_atom_site_refinement_flags_occupancy
_atom_site_disorder_assembly
_atom_site_disorder_group
Cd1 Cd 0.74593(2) 1.27926(2) 0.76289(2) 0.02851(8) Uani 1 1 d . . . . .
S1 S 0.46826(7) 0.28777(5) 0.31824(4) 0.03183(14) Uani 1 1 d . . . . .
O1 O 0.6034(3) 1.15088(16) 0.81644(13) 0.0430(5) Uani 1 1 d . . . . .
O2 O 0.6468(3) 1.03946(18) 0.89779(15) 0.0555(6) Uani 1 1 d . . . . .
O3 O 0.5421(2) 0.23318(17) 0.37023(12) 0.0403(4) Uani 1 1 d . . . . .
O4 O 0.5539(2) 0.35379(17) 0.26596(12) 0.0407(5) Uani 1 1 d . . . . .
O5 O -0.2234(3) -0.59248(19) -0.13597(17) 0.0564(6) Uani 1 1 d . . . . .
O6 O -0.4411(3) -0.62077(18) -0.20775(13) 0.0540(6) Uani 1 1 d . . . . .
O7 O 0.9973(3) 1.28072(19) 0.80814(14) 0.0503(5) Uani 1 1 d . . . . .
O8 O 0.9651(3) 1.3854(2) 0.71756(16) 0.0552(6) Uani 1 1 d . . . . .
O9 O 0.7792(2) 1.15346(18) 0.65694(13) 0.0430(5) Uani 1 1 d . . . . .
O10 O 0.5937(2) 1.22599(15) 0.64442(11) 0.0338(4) Uani 1 1 d . . . . .
N1 N 0.0981(3) 0.68308(19) 0.62216(15) 0.0367(5) Uani 1 1 d . . . . .
N2 N -0.3396(2) -0.15770(17) 0.06821(13) 0.0290(4) Uani 1 1 d . . . . .
C1 C 0.5760(3) 1.0624(2) 0.84022(16) 0.0332(5) Uani 1 1 d . . . . .
C2 C 0.4422(3) 0.9814(2) 0.79716(16) 0.0322(5) Uani 1 1 d . . . . .
C3 C 0.3843(4) 0.8881(2) 0.82747(19) 0.0411(6) Uani 1 1 d . . . . .
H3 H 0.431854 0.873730 0.875139 0.049 Uiso 1 1 calc R U . . .
C4 C 0.2585(3) 0.8156(2) 0.7894(2) 0.0430(7) Uani 1 1 d . . . . .
H4 H 0.219621 0.752345 0.811253 0.052 Uiso 1 1 calc R U . . .
C5 C 0.1890(3) 0.8349(2) 0.71952(18) 0.0369(6) Uani 1 1 d . . . . .
C6 C 0.2468(3) 0.9272(2) 0.68817(17) 0.0398(6) Uani 1 1 d . . . . .
H6 H 0.200061 0.940788 0.639984 0.048 Uiso 1 1 calc R U . . .
C7 C 0.3732(3) 1.0005(2) 0.72698(17) 0.0366(6) Uani 1 1 d . . . . .
H7 H 0.412244 1.063852 0.705179 0.044 Uiso 1 1 calc R U . . .
C8 C 0.0524(3) 0.7550(2) 0.6777(2) 0.0450(7) Uani 1 1 d . . . . .
H8A H -0.006208 0.715474 0.716873 0.054 Uiso 1 1 calc R U . . .
H8B H -0.014054 0.789524 0.648382 0.054 Uiso 1 1 calc R U . . .
C9 C 0.1208(4) 0.7067(2) 0.54835(19) 0.0421(6) Uani 1 1 d . . . . .
H9 H 0.102272 0.767666 0.530884 0.050 Uiso 1 1 calc R U . . .
C10 C 0.1707(4) 0.6434(2) 0.49778(18) 0.0398(6) Uani 1 1 d . . . . .
H10 H 0.184813 0.660645 0.445620 0.048 Uiso 1 1 calc R U . . .
C11 C 0.2006(3) 0.5543(2) 0.52271(15) 0.0301(5) Uani 1 1 d . . . . .
C12 C 0.1709(3) 0.5315(2) 0.59897(16) 0.0373(6) Uani 1 1 d . . . . .
H12 H 0.185732 0.470173 0.617700 0.045 Uiso 1 1 calc R U . . .
C13 C 0.1205(3) 0.5964(2) 0.64734(17) 0.0390(6) Uani 1 1 d . . . . .
H13 H 0.101350 0.579650 0.699090 0.047 Uiso 1 1 calc R U . . .
C14 C 0.2603(3) 0.4866(2) 0.47116(15) 0.0301(5) Uani 1 1 d . . . . .
C15 C 0.3056(5) 0.5154(3) 0.3992(2) 0.0577(10) Uani 1 1 d . . . . .
H15 H 0.295315 0.578599 0.381920 0.069 Uiso 1 1 calc R U . . .
C16 C 0.3657(5) 0.4540(3) 0.3518(2) 0.0557(9) Uani 1 1 d . . . . .
H16 H 0.394756 0.474512 0.302178 0.067 Uiso 1 1 calc R U . . .
C17 C 0.3832(3) 0.3637(2) 0.37663(15) 0.0311(5) Uani 1 1 d . . . . .
C18 C 0.3392(5) 0.3331(3) 0.4473(2) 0.0550(9) Uani 1 1 d . . . . .
H18 H 0.350422 0.269984 0.464282 0.066 Uiso 1 1 calc R U . . .
C19 C 0.2780(5) 0.3946(3) 0.4943(2) 0.0542(9) Uani 1 1 d . . . . .
H19 H 0.247577 0.372953 0.543405 0.065 Uiso 1 1 calc R U . . .
C20 C 0.3136(3) 0.1974(2) 0.26262(15) 0.0293(5) Uani 1 1 d . . . . .
C21 C 0.2363(3) 0.2271(2) 0.19870(16) 0.0333(5) Uani 1 1 d . . . . .
H21 H 0.269915 0.294749 0.182919 0.040 Uiso 1 1 calc R U . . .
C22 C 0.1101(3) 0.1567(2) 0.15865(16) 0.0331(5) Uani 1 1 d . . . . .
H22 H 0.056936 0.176258 0.115024 0.040 Uiso 1 1 calc R U . . .
C23 C 0.0600(3) 0.0572(2) 0.18159(14) 0.0274(5) Uani 1 1 d . . . . .
C24 C 0.1423(3) 0.0281(2) 0.24349(17) 0.0351(6) Uani 1 1 d . . . . .
H24 H 0.111892 -0.040490 0.257733 0.042 Uiso 1 1 calc R U . . .
C25 C 0.2680(3) 0.0979(2) 0.28462(17) 0.0352(6) Uani 1 1 d . . . . .
H25 H 0.322587 0.077876 0.327497 0.042 Uiso 1 1 calc R U . . .
C26 C -0.0795(3) -0.01734(19) 0.14168(14) 0.0270(5) Uani 1 1 d . . . . .
C27 C -0.1400(3) -0.0063(2) 0.06612(15) 0.0312(5) Uani 1 1 d . . . . .
H27 H -0.091675 0.050689 0.039202 0.037 Uiso 1 1 calc R U . . .
C28 C -0.2684(3) -0.0772(2) 0.03063(15) 0.0321(5) Uani 1 1 d . . . . .
H28 H -0.307514 -0.069429 -0.021000 0.038 Uiso 1 1 calc R U . . .
C29 C -0.2864(3) -0.1705(2) 0.14154(15) 0.0318(5) Uani 1 1 d . . . . .
H29 H -0.338165 -0.227610 0.167412 0.038 Uiso 1 1 calc R U . . .
C30 C -0.1578(3) -0.1013(2) 0.17894(15) 0.0304(5) Uani 1 1 d . . . . .
H30 H -0.121688 -0.110742 0.230728 0.037 Uiso 1 1 calc R U . . .
C31 C -0.4747(3) -0.2356(2) 0.02807(17) 0.0337(5) Uani 1 1 d . . . . .
H31A H -0.532421 -0.201499 -0.007448 0.040 Uiso 1 1 calc R U . . .
H31B H -0.541167 -0.266212 0.067731 0.040 Uiso 1 1 calc R U . . .
C32 C -0.4342(3) -0.3205(2) -0.01913(15) 0.0296(5) Uani 1 1 d . . . . .
C33 C -0.5445(3) -0.3814(2) -0.07600(17) 0.0380(6) Uani 1 1 d . . . . .
H33 H -0.639312 -0.366969 -0.085654 0.046 Uiso 1 1 calc R U . . .
C34 C -0.5165(3) -0.4624(2) -0.11832(17) 0.0388(6) Uani 1 1 d . . . . .
H34 H -0.592618 -0.503717 -0.156785 0.047 Uiso 1 1 calc R U . . .
C35 C -0.3787(3) -0.4841(2) -0.10536(16) 0.0344(6) Uani 1 1 d . . . . .
C36 C -0.2689(3) -0.4233(2) -0.04922(18) 0.0384(6) Uani 1 1 d . . . . .
H36 H -0.173900 -0.437585 -0.040004 0.046 Uiso 1 1 calc R U . . .
C37 C -0.2959(3) -0.3418(2) -0.00629(17) 0.0364(6) Uani 1 1 d . . . . .
H37 H -0.219405 -0.300413 0.032013 0.044 Uiso 1 1 calc R U . . .
C38 C -0.3469(4) -0.5712(2) -0.15267(17) 0.0386(6) Uani 1 1 d . . . . .
C39 C 1.0480(4) 1.3497(3) 0.7638(2) 0.0481(7) Uani 1 1 d . . . . .
C40 C 0.6555(3) 1.1583(2) 0.62258(15) 0.0312(5) Uani 1 1 d . . . . .
C41 C 0.5756(3) 1.0779(2) 0.55777(14) 0.0286(5) Uani 1 1 d . . . . .
C42 C 0.4270(3) 1.0699(2) 0.52783(16) 0.0340(6) Uani 1 1 d . . . . .
H42 H 0.376994 1.117563 0.546644 0.041 Uiso 1 1 calc R U . . .
C43 C 0.3528(3) 0.9922(2) 0.47069(15) 0.0326(5) Uani 1 1 d . . . . .
H43 H 0.251280 0.986686 0.450560 0.039 Uiso 1 1 calc R U . . .

loop_
_atom_site_aniso_label
_atom_site_aniso_U_11
_atom_site_aniso_U_22
_atom_site_aniso_U_33
_atom_site_aniso_U_23
_atom_site_aniso_U_13
_atom_site_aniso_U_12
Cd1 0.02858(12) 0.02293(11) 0.03119(12) -0.00308(7) 0.00264(8) 0.00382(8)
S1 0.0248(3) 0.0357(3) 0.0332(3) -0.0036(2) 0.0031(2) 0.0069(2)
O1 0.0450(12) 0.0299(10) 0.0498(12) 0.0056(9) 0.0091(9) 0.0016(9)
O2 0.0542(14) 0.0392(12) 0.0611(14) 0.0130(10) -0.0137(11) -0.0029(10)
O3 0.0316(10) 0.0468(12) 0.0426(10) -0.0035(9) -0.0022(8) 0.0146(9)
O4 0.0309(10) 0.0466(12) 0.0402(10) -0.0009(9) 0.0095(8) 0.0027(9)
O5 0.0465(13) 0.0374(12) 0.0803(17) -0.0202(12) 0.0145(12) 0.0065(10)
O6 0.0862(18) 0.0356(11) 0.0384(11) -0.0098(9) -0.0033(11) 0.0198(12)
O7 0.0479(13) 0.0509(13) 0.0546(13) 0.0058(11) 0.0036(10) 0.0185(11)
O8 0.0481(14) 0.0468(13) 0.0667(15) 0.0144(11) 0.0127(12) 0.0028(11)
O9 0.0359(11) 0.0460(12) 0.0453(11) -0.0118(9) -0.0061(9) 0.0151(9)
O10 0.0367(10) 0.0312(9) 0.0326(9) -0.0076(7) 0.0013(8) 0.0107(8)
N1 0.0248(11) 0.0362(12) 0.0441(12) -0.0087(10) 0.0084(9) 0.0011(9)
N2 0.0282(11) 0.0264(10) 0.0315(10) -0.0040(8) 0.0071(8) 0.0063(8)
C1 0.0320(13) 0.0269(12) 0.0406(13) 0.0000(10) 0.0121(11) 0.0062(10)
C2 0.0310(13) 0.0265(12) 0.0396(13) -0.0016(10) 0.0119(11) 0.0074(10)
C3 0.0414(16) 0.0314(14) 0.0492(16) 0.0076(12) 0.0071(13) 0.0063(12)
C4 0.0371(15) 0.0299(14) 0.0574(18) 0.0033(13) 0.0109(13) 0.0001(12)
C5 0.0290(13) 0.0331(14) 0.0470(15) -0.0100(11) 0.0135(11) 0.0060(11)
C6 0.0400(16) 0.0395(15) 0.0373(14) -0.0042(11) 0.0084(12) 0.0073(12)
C7 0.0397(15) 0.0312(13) 0.0383(14) 0.0014(11) 0.0113(11) 0.0071(11)
C8 0.0314(14) 0.0415(16) 0.0576(18) -0.0159(14) 0.0134(13) 0.0041(12)
C9 0.0405(16) 0.0373(15) 0.0493(16) 0.0005(12) 0.0091(13) 0.0119(13)
C10 0.0433(16) 0.0386(15) 0.0388(14) 0.0013(11) 0.0101(12) 0.0124(13)
C11 0.0237(11) 0.0277(12) 0.0325(12) -0.0037(10) 0.0012(9) -0.0015(9)
C12 0.0408(15) 0.0337(14) 0.0349(13) -0.0007(11) 0.0083(11) 0.0059(12)
C13 0.0368(15) 0.0375(15) 0.0375(14) -0.0051(11) 0.0089(11) 0.0018(12)
C14 0.0275(12) 0.0276(12) 0.0308(12) -0.0009(10) 0.0015(10) 0.0018(10)
C15 0.100(3) 0.0438(18) 0.0454(17) 0.0143(14) 0.0321(19) 0.037(2)
C16 0.094(3) 0.0480(19) 0.0393(15) 0.0138(14) 0.0312(17) 0.0343(19)
C17 0.0267(12) 0.0319(13) 0.0311(12) -0.0033(10) 0.0006(10) 0.0043(10)
C18 0.087(3) 0.0487(19) 0.0470(17) 0.0162(15) 0.0283(18) 0.0396(19)
C19 0.090(3) 0.053(2) 0.0384(15) 0.0162(14) 0.0308(17) 0.040(2)
C20 0.0253(12) 0.0315(13) 0.0308(12) -0.0043(10) 0.0040(9) 0.0085(10)
C21 0.0345(14) 0.0308(13) 0.0342(13) 0.0031(10) 0.0055(10) 0.0080(11)
C22 0.0311(13) 0.0329(14) 0.0326(12) 0.0018(10) 0.0008(10) 0.0057(11)
C23 0.0261(12) 0.0284(12) 0.0300(11) -0.0013(9) 0.0080(9) 0.0108(10)
C24 0.0321(14) 0.0299(13) 0.0438(14) 0.0063(11) 0.0023(11) 0.0093(11)
C25 0.0326(14) 0.0354(14) 0.0379(13) 0.0024(11) -0.0003(11) 0.0114(11)
C26 0.0278(12) 0.0262(12) 0.0296(11) -0.0009(9) 0.0073(9) 0.0111(10)
C27 0.0332(13) 0.0278(12) 0.0317(12) 0.0031(10) 0.0065(10) 0.0062(10)
C28 0.0330(13) 0.0323(13) 0.0301(12) 0.0013(10) 0.0042(10) 0.0079(11)
C29 0.0346(14) 0.0273(12) 0.0335(12) 0.0026(10) 0.0094(10) 0.0071(10)
C30 0.0334(13) 0.0298(13) 0.0291(11) 0.0015(10) 0.0057(10) 0.0100(10)
C31 0.0274(13) 0.0321(13) 0.0395(13) -0.0059(11) 0.0072(10) 0.0054(10)
C32 0.0286(12) 0.0268(12) 0.0311(12) -0.0009(10) 0.0092(10) 0.0025(10)
C33 0.0333(14) 0.0393(15) 0.0387(14) -0.0061(11) 0.0025(11) 0.0079(12)
C34 0.0387(15) 0.0342(14) 0.0375(14) -0.0075(11) 0.0023(11) 0.0027(12)
C35 0.0415(15) 0.0241(12) 0.0354(13) -0.0005(10) 0.0130(11) 0.0036(11)
C36 0.0344(15) 0.0318(14) 0.0480(15) -0.0053(12) 0.0061(12) 0.0089(11)
C37 0.0308(14) 0.0328(14) 0.0416(14) -0.0109(11) 0.0027(11) 0.0058(11)
C38 0.0504(17) 0.0228(12) 0.0416(14) 0.0016(11) 0.0189(13) 0.0046(12)
C39 0.0338(16) 0.0468(18) 0.0595(19) -0.0038(15) 0.0060(14) 0.0055(13)
C40 0.0323(13) 0.0310(13) 0.0285(11) 0.0005(10) 0.0041(10) 0.0061(10)
C41 0.0297(13) 0.0294(12) 0.0259(11) 0.0002(9) 0.0024(9) 0.0077(10)
C42 0.0368(14) 0.0353(14) 0.0333(12) -0.0044(10) 0.0025(11) 0.0178(11)
C43 0.0277(12) 0.0382(14) 0.0319(12) -0.0045(10) -0.0010(10) 0.0118(11)

loop_
_atom_type_symbol
_atom_type_description
_atom_type_scat_dispersion_real
_atom_type_scat_dispersion_imag
_atom_type_scat_source
C C 0.0181 0.0091 'International Tables Vol C Tables 4.2.6.8 and 6.1.1.4'
H H 0.0000 0.0000 'International Tables Vol C Tables 4.2.6.8 and 6.1.1.4'
Cd Cd 0.1185 4.6533 'International Tables Vol C Tables 4.2.6.8 and 6.1.1.4'
N N 0.0311 0.0180 'International Tables Vol C Tables 4.2.6.8 and 6.1.1.4'
O O 0.0492 0.0322 'International Tables Vol C Tables 4.2.6.8 and 6.1.1.4'
S S 0.3331 0.5567 'International Tables Vol C Tables 4.2.6.8 and 6.1.1.4'

loop_
_geom_angle_atom_site_label_1
_geom_angle_atom_site_label_2
_geom_angle_atom_site_label_3
_geom_angle
_geom_angle_site_symmetry_1
_geom_angle_site_symmetry_3
_geom_angle_publ_flag
O1 Cd1 O5 98.92(9) . 1_676 ?
O1 Cd1 O6 87.88(9) . 1_676 ?
O1 Cd1 O7 104.21(9) . . ?
O1 Cd1 O8 159.05(10) . . ?
O1 Cd1 O9 88.92(8) . . ?
O1 Cd1 O10 89.86(8) . . ?
O1 Cd1 C39 131.96(10) . . ?
O5 Cd1 O6 53.23(9) 1_676 1_676 ?
O5 Cd1 O7 85.08(9) 1_676 . ?
O5 Cd1 O8 86.90(10) 1_676 . ?
O5 Cd1 O9 166.63(8) 1_676 . ?
O5 Cd1 C39 84.96(10) 1_676 . ?
O6 Cd1 C39 128.46(10) 1_676 . ?
O7 Cd1 O6 138.13(8) . 1_676 ?
O7 Cd1 O9 82.50(8) . . ?
O7 Cd1 C39 27.97(10) . . ?
O8 Cd1 O6 111.34(9) . 1_676 ?
O8 Cd1 O7 55.98(9) . . ?
O8 Cd1 O9 82.08(9) . . ?
O8 Cd1 C39 28.02(10) . . ?
O9 Cd1 O6 138.50(7) . 1_676 ?
O9 Cd1 C39 81.76(9) . . ?
O10 Cd1 O5 136.38(8) . 1_676 ?
O10 Cd1 O6 84.83(7) . 1_676 ?
O10 Cd1 O7 134.04(8) . . ?
O10 Cd1 O8 99.80(8) . . ?
O10 Cd1 O9 53.79(7) . . ?
O10 Cd1 C39 119.75(9) . . ?
O3 S1 C17 107.48(13) . . ?
O3 S1 C20 107.95(13) . . ?
O4 S1 O3 119.98(13) . . ?
O4 S1 C17 107.25(13) . . ?
O4 S1 C20 108.76(12) . . ?
C20 S1 C17 104.34(12) . . ?
C1 O1 Cd1 152.0(2) . . ?
C38 O5 Cd1 97.6(2) . 1_434 ?
C38 O6 Cd1 88.1(2) . 1_434 ?
C39 O7 Cd1 89.90(19) . . ?
C39 O8 Cd1 90.3(2) . . ?
C40 O9 Cd1 87.30(16) . . ?
C40 O10 Cd1 96.21(16) . . ?
C9 N1 C8 120.2(3) . . ?
C13 N1 C8 119.2(3) . . ?
C13 N1 C9 120.5(3) . . ?
C28 N2 C29 120.8(2) . . ?
C28 N2 C31 120.0(2) . . ?
C29 N2 C31 119.1(2) . . ?
O1 C1 C2 116.7(3) . . ?
O2 C1 O1 124.5(3) . . ?
O2 C1 C2 118.8(2) . . ?
C3 C2 C1 121.1(3) . . ?
C7 C2 C1 120.0(2) . . ?
C7 C2 C3 118.9(3) . . ?
C2 C3 H3 119.5 . . ?
C4 C3 C2 120.9(3) . . ?
C4 C3 H3 119.5 . . ?
C3 C4 H4 119.9 . . ?
C3 C4 C5 120.2(3) . . ?
C5 C4 H4 119.9 . . ?
C4 C5 C8 120.0(3) . . ?
C6 C5 C4 119.4(3) . . ?
C6 C5 C8 120.6(3) . . ?
C5 C6 H6 119.9 . . ?
C5 C6 C7 120.3(3) . . ?
C7 C6 H6 119.9 . . ?
C2 C7 C6 120.3(3) . . ?
C2 C7 H7 119.9 . . ?
C6 C7 H7 119.9 . . ?
N1 C8 C5 111.3(2) . . ?
N1 C8 H8A 109.4 . . ?
N1 C8 H8B 109.4 . . ?
C5 C8 H8A 109.4 . . ?
C5 C8 H8B 109.4 . . ?
H8A C8 H8B 108.0 . . ?
N1 C9 H9 119.6 . . ?
N1 C9 C10 120.7(3) . . ?
C10 C9 H9 119.6 . . ?
C9 C10 H10 119.8 . . ?
C9 C10 C11 120.5(3) . . ?
C11 C10 H10 119.8 . . ?
C10 C11 C14 122.1(2) . . ?
C12 C11 C10 116.6(3) . . ?
C12 C11 C14 121.3(2) . . ?
C11 C12 H12 119.5 . . ?
C13 C12 C11 121.0(3) . . ?
C13 C12 H12 119.5 . . ?
N1 C13 C12 120.6(3) . . ?
N1 C13 H13 119.7 . . ?
C12 C13 H13 119.7 . . ?
C15 C14 C11 121.0(3) . . ?
C19 C14 C11 121.4(2) . . ?
C19 C14 C15 117.6(3) . . ?
C14 C15 H15 119.4 . . ?
C16 C15 C14 121.2(3) . . ?
C16 C15 H15 119.4 . . ?
C15 C16 H16 120.1 . . ?
C17 C16 C15 119.8(3) . . ?
C17 C16 H16 120.1 . . ?
C16 C17 S1 119.9(2) . . ?
C18 C17 S1 119.8(2) . . ?
C18 C17 C16 120.3(3) . . ?
C17 C18 H18 120.2 . . ?
C17 C18 C19 119.7(3) . . ?
C19 C18 H18 120.2 . . ?
C14 C19 C18 121.4(3) . . ?
C14 C19 H19 119.3 . . ?
C18 C19 H19 119.3 . . ?
C21 C20 S1 120.0(2) . . ?
C25 C20 S1 119.1(2) . . ?
C25 C20 C21 120.8(3) . . ?
C20 C21 H21 120.5 . . ?
C22 C21 C20 119.1(3) . . ?
C22 C21 H21 120.5 . . ?
C21 C22 H22 119.6 . . ?
C21 C22 C23 120.8(3) . . ?
C23 C22 H22 119.6 . . ?
C22 C23 C26 121.2(2) . . ?
C24 C23 C22 119.1(2) . . ?
C24 C23 C26 119.6(2) . . ?
C23 C24 H24 119.6 . . ?
C25 C24 C23 120.8(3) . . ?
C25 C24 H24 119.6 . . ?
C20 C25 H25 120.3 . . ?
C24 C25 C20 119.4(2) . . ?
C24 C25 H25 120.3 . . ?
C27 C26 C23 122.0(2) . . ?
C30 C26 C23 120.9(2) . . ?
C30 C26 C27 117.0(2) . . ?
C26 C27 H27 119.7 . . ?
C28 C27 C26 120.5(2) . . ?
C28 C27 H27 119.7 . . ?
N2 C28 C27 120.6(2) . . ?
N2 C28 H28 119.7 . . ?
C27 C28 H28 119.7 . . ?
N2 C29 H29 119.9 . . ?
N2 C29 C30 120.3(2) . . ?
C30 C29 H29 119.9 . . ?
C26 C30 H30 119.6 . . ?
C29 C30 C26 120.7(2) . . ?
C29 C30 H30 119.6 . . ?
N2 C31 H31A 109.1 . . ?
N2 C31 H31B 109.1 . . ?
N2 C31 C32 112.6(2) . . ?
H31A C31 H31B 107.8 . . ?
C32 C31 H31A 109.1 . . ?
C32 C31 H31B 109.1 . . ?
C33 C32 C31 117.6(2) . . ?
C37 C32 C31 123.1(2) . . ?
C37 C32 C33 119.2(2) . . ?
C32 C33 H33 119.9 . . ?
C34 C33 C32 120.2(3) . . ?
C34 C33 H33 119.9 . . ?
C33 C34 H34 119.7 . . ?
C33 C34 C35 120.7(3) . . ?
C35 C34 H34 119.7 . . ?
C34 C35 C38 120.7(3) . . ?
C36 C35 C34 119.1(3) . . ?
C36 C35 C38 120.2(3) . . ?
C35 C36 H36 119.6 . . ?
C37 C36 C35 120.7(3) . . ?
C37 C36 H36 119.6 . . ?
C32 C37 H37 120.0 . . ?
C36 C37 C32 120.1(3) . . ?
C36 C37 H37 120.0 . . ?
O5 C38 C35 118.8(3) . . ?
O6 C38 O5 121.0(3) . . ?
O6 C38 C35 120.2(3) . . ?
O7 C39 Cd1 62.13(17) . . ?
O7 C39 O8 123.8(3) . . ?
O8 C39 Cd1 61.67(17) . . ?
O9 C40 O10 121.3(2) . . ?
O9 C40 C41 119.0(2) . . ?
O10 C40 C41 119.6(2) . . ?
C42 C41 C40 120.5(2) . . ?
C43 C41 C40 120.1(2) 2_676 . ?
C43 C41 C42 119.4(2) 2_676 . ?
C41 C42 H42 120.2 . . ?
C43 C42 C41 119.7(3) . . ?
C43 C42 H42 120.2 . . ?
C41 C43 H43 119.5 2_676 . ?
C42 C43 C41 120.9(2) . 2_676 ?
C42 C43 H43 119.5 . . ?

loop_
_geom_bond_atom_site_label_1
_geom_bond_atom_site_label_2
_geom_bond_distance
_geom_bond_site_symmetry_2
_geom_bond_publ_flag
Cd1 O1 2.183(2) . ?
Cd1 O5 2.327(2) 1_676 ?
Cd1 O6 2.536(3) 1_676 ?
Cd1 O7 2.373(2) . ?
Cd1 O8 2.363(2) . ?
Cd1 O9 2.518(2) . ?
Cd1 O10 2.3229(18) . ?
Cd1 C39 2.685(3) . ?
S1 O3 1.435(2) . ?
S1 O4 1.438(2) . ?
S1 C17 1.773(3) . ?
S1 C20 1.765(3) . ?
O1 C1 1.259(3) . ?
O2 C1 1.239(4) . ?
O5 C38 1.263(4) . ?
O6 C38 1.250(4) . ?
O7 C39 1.259(4) . ?
O8 C39 1.261(4) . ?
O9 C40 1.258(4) . ?
O10 C40 1.263(3) . ?
N1 C8 1.493(4) . ?
N1 C9 1.346(4) . ?
N1 C13 1.339(4) . ?
N2 C28 1.345(3) . ?
N2 C29 1.349(3) . ?
N2 C31 1.479(3) . ?
C1 C2 1.510(4) . ?
C2 C3 1.385(4) . ?
C2 C7 1.385(4) . ?
C3 H3 0.9500 . ?
C3 C4 1.380(4) . ?
C4 H4 0.9500 . ?
C4 C5 1.383(5) . ?
C5 C6 1.383(4) . ?
C5 C8 1.510(4) . ?
C6 H6 0.9500 . ?
C6 C7 1.394(4) . ?
C7 H7 0.9500 . ?
C8 H8A 0.9900 . ?
C8 H8B 0.9900 . ?
C9 H9 0.9500 . ?
C9 C10 1.380(4) . ?
C10 H10 0.9500 . ?
C10 C11 1.396(4) . ?
C11 C12 1.397(4) . ?
C11 C14 1.483(4) . ?
C12 H12 0.9500 . ?
C12 C13 1.374(4) . ?
C13 H13 0.9500 . ?
C14 C15 1.384(4) . ?
C14 C19 1.380(4) . ?
C15 H15 0.9500 . ?
C15 C16 1.385(5) . ?
C16 H16 0.9500 . ?
C16 C17 1.368(4) . ?
C17 C18 1.366(4) . ?
C18 H18 0.9500 . ?
C18 C19 1.388(5) . ?
C19 H19 0.9500 . ?
C20 C21 1.396(4) . ?
C20 C25 1.387(4) . ?
C21 H21 0.9500 . ?
C21 C22 1.383(4) . ?
C22 H22 0.9500 . ?
C22 C23 1.397(4) . ?
C23 C24 1.390(4) . ?
C23 C26 1.483(4) . ?
C24 H24 0.9500 . ?
C24 C25 1.384(4) . ?
C25 H25 0.9500 . ?
C26 C27 1.399(4) . ?
C26 C30 1.396(4) . ?
C27 H27 0.9500 . ?
C27 C28 1.371(4) . ?
C28 H28 0.9500 . ?
C29 H29 0.9500 . ?
C29 C30 1.373(4) . ?
C30 H30 0.9500 . ?
C31 H31A 0.9900 . ?
C31 H31B 0.9900 . ?
C31 C32 1.519(4) . ?
C32 C33 1.393(4) . ?
C32 C37 1.385(4) . ?
C33 H33 0.9500 . ?
C33 C34 1.378(4) . ?
C34 H34 0.9500 . ?
C34 C35 1.384(4) . ?
C35 C36 1.383(4) . ?
C35 C38 1.505(4) . ?
C36 H36 0.9500 . ?
C36 C37 1.385(4) . ?
C37 H37 0.9500 . ?
C40 C41 1.498(4) . ?
C41 C42 1.393(4) . ?
C41 C43 1.388(4) 2_676 ?
C42 H42 0.9500 . ?
C42 C43 1.381(4) . ?
C43 H43 0.9500 . ?

loop_
_geom_torsion_atom_site_label_1
_geom_torsion_atom_site_label_2
_geom_torsion_atom_site_label_3
_geom_torsion_atom_site_label_4
_geom_torsion
_geom_torsion_site_symmetry_1
_geom_torsion_site_symmetry_2
_geom_torsion_site_symmetry_3
_geom_torsion_site_symmetry_4
_geom_torsion_publ_flag
Cd1 O1 C1 O2 68.9(5) . . . . ?
Cd1 O1 C1 C2 -114.3(4) . . . . ?
Cd1 O5 C38 O6 3.4(3) 1_434 . . . ?
Cd1 O5 C38 C35 -176.1(2) 1_434 . . . ?
Cd1 O6 C38 O5 -3.1(3) 1_434 . . . ?
Cd1 O6 C38 C35 176.4(2) 1_434 . . . ?
Cd1 O7 C39 O8 -2.0(4) . . . . ?
Cd1 O8 C39 O7 2.0(4) . . . . ?
Cd1 O9 C40 O10 11.5(3) . . . . ?
Cd1 O9 C40 C41 -164.7(2) . . . . ?
Cd1 O10 C40 O9 -12.5(3) . . . . ?
Cd1 O10 C40 C41 163.6(2) . . . . ?
S1 C17 C18 C19 177.6(3) . . . . ?
S1 C20 C21 C22 -176.3(2) . . . . ?
S1 C20 C25 C24 176.9(2) . . . . ?
O1 C1 C2 C3 -167.2(3) . . . . ?
O1 C1 C2 C7 11.4(4) . . . . ?
O2 C1 C2 C3 9.7(4) . . . . ?
O2 C1 C2 C7 -171.7(3) . . . . ?
O3 S1 C17 C16 150.6(3) . . . . ?
O3 S1 C17 C18 -27.6(3) . . . . ?
O3 S1 C20 C21 -169.8(2) . . . . ?
O3 S1 C20 C25 11.9(2) . . . . ?
O4 S1 C17 C16 20.3(3) . . . . ?
O4 S1 C17 C18 -157.9(3) . . . . ?
O4 S1 C20 C21 -38.1(2) . . . . ?
O4 S1 C20 C25 143.6(2) . . . . ?
O9 C40 C41 C42 168.6(3) . . . . ?
O9 C40 C41 C43 -8.6(4) . . . 2_676 ?
O10 C40 C41 C42 -7.6(4) . . . . ?
O10 C40 C41 C43 175.2(2) . . . 2_676 ?
N1 C9 C10 C11 -0.9(5) . . . . ?
N2 C29 C30 C26 -0.5(4) . . . . ?
N2 C31 C32 C33 -162.5(2) . . . . ?
N2 C31 C32 C37 19.7(4) . . . . ?
C1 C2 C3 C4 177.6(3) . . . . ?
C1 C2 C7 C6 -178.0(3) . . . . ?
C2 C3 C4 C5 0.7(5) . . . . ?
C3 C2 C7 C6 0.6(4) . . . . ?
C3 C4 C5 C6 0.1(4) . . . . ?
C3 C4 C5 C8 179.4(3) . . . . ?
C4 C5 C6 C7 -0.5(4) . . . . ?
C4 C5 C8 N1 -89.2(3) . . . . ?
C5 C6 C7 C2 0.1(4) . . . . ?
C6 C5 C8 N1 90.1(3) . . . . ?
C7 C2 C3 C4 -1.0(4) . . . . ?
C8 N1 C9 C10 176.6(3) . . . . ?
C8 N1 C13 C12 -176.3(3) . . . . ?
C8 C5 C6 C7 -179.8(3) . . . . ?
C9 N1 C8 C5 -86.6(4) . . . . ?
C9 N1 C13 C12 1.8(4) . . . . ?
C9 C10 C11 C12 2.8(4) . . . . ?
C9 C10 C11 C14 -177.5(3) . . . . ?
C10 C11 C12 C13 -2.5(4) . . . . ?
C10 C11 C14 C15 7.6(4) . . . . ?
C10 C11 C14 C19 -174.8(3) . . . . ?
C11 C12 C13 N1 0.3(5) . . . . ?
C11 C14 C15 C16 178.0(4) . . . . ?
C11 C14 C19 C18 -177.5(4) . . . . ?
C12 C11 C14 C15 -172.6(3) . . . . ?
C12 C11 C14 C19 5.0(4) . . . . ?
C13 N1 C8 C5 91.5(3) . . . . ?
C13 N1 C9 C10 -1.5(5) . . . . ?
C14 C11 C12 C13 177.7(3) . . . . ?
C14 C15 C16 C17 -1.0(7) . . . . ?
C15 C14 C19 C18 0.1(6) . . . . ?
C15 C16 C17 S1 -177.1(3) . . . . ?
C15 C16 C17 C18 1.1(6) . . . . ?
C16 C17 C18 C19 -0.7(6) . . . . ?
C17 S1 C20 C21 76.1(2) . . . . ?
C17 S1 C20 C25 -102.2(2) . . . . ?
C17 C18 C19 C14 0.0(7) . . . . ?
C19 C14 C15 C16 0.4(6) . . . . ?
C20 S1 C17 C16 -94.9(3) . . . . ?
C20 S1 C17 C18 86.8(3) . . . . ?
C20 C21 C22 C23 0.1(4) . . . . ?
C21 C20 C25 C24 -1.4(4) . . . . ?
C21 C22 C23 C24 -2.6(4) . . . . ?
C21 C22 C23 C26 176.9(2) . . . . ?
C22 C23 C24 C25 3.2(4) . . . . ?
C22 C23 C26 C27 21.0(4) . . . . ?
C22 C23 C26 C30 -158.0(2) . . . . ?
C23 C24 C25 C20 -1.2(4) . . . . ?
C23 C26 C27 C28 179.4(2) . . . . ?
C23 C26 C30 C29 -179.6(2) . . . . ?
C24 C23 C26 C27 -159.5(2) . . . . ?
C24 C23 C26 C30 21.4(3) . . . . ?
C25 C20 C21 C22 1.9(4) . . . . ?
C26 C23 C24 C25 -176.3(2) . . . . ?
C26 C27 C28 N2 0.9(4) . . . . ?
C27 C26 C30 C29 1.3(4) . . . . ?
C28 N2 C29 C30 -0.2(4) . . . . ?
C28 N2 C31 C32 87.5(3) . . . . ?
C29 N2 C28 C27 0.0(4) . . . . ?
C29 N2 C31 C32 -90.3(3) . . . . ?
C30 C26 C27 C28 -1.6(4) . . . . ?
C31 N2 C28 C27 -177.7(2) . . . . ?
C31 N2 C29 C30 177.5(2) . . . . ?
C31 C32 C33 C34 -177.2(3) . . . . ?
C31 C32 C37 C36 177.2(3) . . . . ?
C32 C33 C34 C35 -0.4(5) . . . . ?
C33 C32 C37 C36 -0.6(4) . . . . ?
C33 C34 C35 C36 0.0(4) . . . . ?
C33 C34 C35 C38 -178.8(3) . . . . ?
C34 C35 C36 C37 0.1(4) . . . . ?
C34 C35 C38 O5 -175.8(3) . . . . ?
C34 C35 C38 O6 4.6(4) . . . . ?
C35 C36 C37 C32 0.2(5) . . . . ?
C36 C35 C38 O5 5.4(4) . . . . ?
C36 C35 C38 O6 -174.1(3) . . . . ?
C37 C32 C33 C34 0.7(4) . . . . ?
C38 C35 C36 C37 178.8(3) . . . . ?
C40 C41 C42 C43 -176.9(3) . . . . ?
C41 C42 C43 C41 -0.3(5) . . . 2_676 ?
C43 C41 C42 C43 0.3(4) 2_676 . . . ?

loop_
_smtbx_masks_void_nr
_smtbx_masks_void_average_x
_smtbx_masks_void_average_y
_smtbx_masks_void_average_z
_smtbx_masks_void_volume
_smtbx_masks_void_count_electrons
_smtbx_masks_void_content
1 0.000 0.000 0.500 169.2 53.1 ?
2 0.000 0.500 1.000 178.0 55.5 ?
